data_7215183
loop_
_publ_author_name
'Han, Rong-Min'
'Ma, Jian-Fang'
'Liu, Ying-Ying'
'Yang, Jin'

_publ_section_title
;
 Syntheses, structures, and photoluminescent properties of a series of
 coordination polymers based on a new
 2&#x2032;-carboxybiphenyl-4-ylmethylaminodiacetic acid and different
 N-donor ligands
;
_journal_issue 28
_journal_name_full CrystEngComm
_journal_page_first 5641
_journal_paper_doi 10.1039/c3ce40528a
_journal_volume 15
_journal_year 2013
_chemical_formula_moiety 'C64 H72 Co3 N10 O20'
_chemical_formula_sum 'C64 H72 Co3 N10 O20'
_chemical_formula_weight 1478.11
_chemical_name_systematic
;
 ?
;
_space_group_IT_number 2
_symmetry_cell_setting triclinic
_symmetry_space_group_name_Hall '-P 1'
_symmetry_space_group_name_H-M 'P -1'
_atom_sites_solution_hydrogens geom
_atom_sites_solution_primary direct
_atom_sites_solution_secondary difmap
_audit_creation_method SHELXL-97
_cell_angle_alpha 78.743(4)
_cell_angle_beta 80.461(4)
_cell_angle_gamma 84.379(4)
_cell_formula_units_Z 1
_cell_length_a 8.6280(4)
_cell_length_b 11.7140(6)
_cell_length_c 16.5560(8)
_cell_measurement_reflns_used 4185
_cell_measurement_temperature 293(2)
_cell_measurement_theta_max 29.2207
_cell_measurement_theta_min 3.2138
_cell_volume 1614.68(14)
_computing_cell_refinement CrysAlis
_computing_data_collection 'CrysAlis (Oxford Diffraction, 2006)'
_computing_data_reduction CrysAlis
_computing_structure_refinement 'SHELXL-97 (Sheldrick, 2008)'
_computing_structure_solution 'SHELXS-97 (Sheldrick, 1997)'
_diffrn_ambient_temperature 293(2)
_diffrn_detector_area_resol_mean 10.0
_diffrn_measured_fraction_theta_full 0.996
_diffrn_measured_fraction_theta_max 0.996
_diffrn_measurement_device_type 'Oxford Diffraction Gemini R Ultra'
_diffrn_measurement_method '\w scan'
_diffrn_radiation_monochromator graphite
_diffrn_radiation_source 'fine-focus sealed tube'
_diffrn_radiation_type MoK\a
_diffrn_radiation_wavelength 0.71069
_diffrn_reflns_av_R_equivalents 0.0217
_diffrn_reflns_av_sigmaI/netI 0.0371
_diffrn_reflns_limit_h_max 10
_diffrn_reflns_limit_h_min -10
_diffrn_reflns_limit_k_max 13
_diffrn_reflns_limit_k_min -13
_diffrn_reflns_limit_l_max 19
_diffrn_reflns_limit_l_min -16
_diffrn_reflns_number 9622
_diffrn_reflns_theta_full 25.03
_diffrn_reflns_theta_max 25.03
_diffrn_reflns_theta_min 3.22
_exptl_absorpt_coefficient_mu 0.846
_exptl_absorpt_correction_T_max 0.8836
_exptl_absorpt_correction_T_min 0.8228
_exptl_absorpt_correction_type multi-scan
_exptl_absorpt_process_details
;
CrysAlis (Oxford Diffraction, 2006)
;
_exptl_crystal_colour purple
_exptl_crystal_density_diffrn 1.520
_exptl_crystal_density_method 'not measured'
_exptl_crystal_description block
_exptl_crystal_F_000 767
_exptl_crystal_size_max 0.24
_exptl_crystal_size_mid 0.16
_exptl_crystal_size_min 0.15
_refine_diff_density_max 0.481
_refine_diff_density_min -0.287
_refine_diff_density_rms 0.053
_refine_ls_extinction_method none
_refine_ls_goodness_of_fit_ref 1.028
_refine_ls_hydrogen_treatment mixed
_refine_ls_matrix_type full
_refine_ls_number_parameters 472
_refine_ls_number_reflns 5684
_refine_ls_number_restraints 18
_refine_ls_restrained_S_all 1.030
_refine_ls_R_factor_all 0.0500
_refine_ls_R_factor_gt 0.0383
_refine_ls_shift/su_max 0.001
_refine_ls_shift/su_mean 0.000
_refine_ls_structure_factor_coef Fsqd
_refine_ls_weighting_details 'calc w=1/[\s^2^(Fo^2^)+(0.0482P)^2^+0.6550P] where P=(Fo^2^+2Fc^2^)/3'
_refine_ls_weighting_scheme calc
_refine_ls_wR_factor_gt 0.0931
_refine_ls_wR_factor_ref 0.1007
_reflns_number_gt 4708
_reflns_number_total 5684
_reflns_threshold_expression >2\s(I)
_cod_data_source_file c3ce40528a.cif
_cod_data_source_block Compound-8
_cod_database_code 7215183

loop_
_symmetry_equiv_pos_as_xyz
'x, y, z'
'-x, -y, -z'

loop_
_atom_site_label
_atom_site_type_symbol
_atom_site_fract_x
_atom_site_fract_y
_atom_site_fract_z
_atom_site_U_iso_or_equiv
_atom_site_adp_type
_atom_site_occupancy
_atom_site_symmetry_multiplicity
_atom_site_calc_flag
_atom_site_refinement_flags
Co1 Co 0.5000 0.5000 0.0000 0.02985(14) Uani 1 2 d S
Co2 Co -0.17922(4) 0.27211(3) 0.28662(2) 0.03258(12) Uani 1 1 d .
C1 C 0.5996(3) 0.7240(3) 0.35687(18) 0.0426(7) Uani 1 1 d .
H1 H 0.6120 0.6784 0.3158 0.051 Uiso 1 1 calc R
C2 C 0.7156(3) 0.7976(3) 0.35739(19) 0.0496(8) Uani 1 1 d .
H2 H 0.8048 0.8007 0.3171 0.060 Uiso 1 1 calc R
C3 C 0.6989(4) 0.8657(3) 0.41723(19) 0.0496(8) Uani 1 1 d .
H3 H 0.7768 0.9149 0.4180 0.060 Uiso 1 1 calc R
C4 C 0.5656(3) 0.8606(2) 0.47637(18) 0.0443(7) Uani 1 1 d .
H4 H 0.5545 0.9071 0.5168 0.053 Uiso 1 1 calc R
C5 C 0.4475(3) 0.7876(2) 0.47707(16) 0.0348(6) Uani 1 1 d .
C6 C 0.4647(3) 0.7168(2) 0.41651(16) 0.0336(6) Uani 1 1 d .
C7 C 0.3099(3) 0.7847(3) 0.54723(18) 0.0414(7) Uani 1 1 d .
C8 C 0.3467(3) 0.6338(2) 0.41321(15) 0.0344(6) Uani 1 1 d .
C9 C 0.1865(3) 0.6675(2) 0.41356(16) 0.0366(6) Uani 1 1 d .
H9 H 0.1497 0.7432 0.4194 0.044 Uiso 1 1 calc R
C10 C 0.0821(3) 0.5896(2) 0.40530(16) 0.0390(6) Uani 1 1 d .
H10 H -0.0242 0.6133 0.4067 0.047 Uiso 1 1 calc R
C11 C 0.1339(3) 0.4755(2) 0.39490(16) 0.0403(7) Uani 1 1 d .
C12 C 0.2911(4) 0.4420(3) 0.39713(19) 0.0494(8) Uani 1 1 d .
H12 H 0.3272 0.3656 0.3930 0.059 Uiso 1 1 calc R
C13 C 0.3969(4) 0.5195(3) 0.40544(19) 0.0457(7) Uani 1 1 d .
H13 H 0.5026 0.4946 0.4058 0.055 Uiso 1 1 calc R
C14 C 0.0222(4) 0.3904(3) 0.38283(18) 0.0479(8) Uani 1 1 d .
H14A H 0.0665 0.3119 0.4006 0.057 Uiso 1 1 calc R
H14B H -0.0762 0.4007 0.4195 0.057 Uiso 1 1 calc R
C15 C -0.0999(4) 0.5124(3) 0.2713(2) 0.0541(8) Uani 1 1 d .
H15A H -0.0251 0.5721 0.2521 0.065 Uiso 1 1 calc R
H15B H -0.1702 0.5333 0.3191 0.065 Uiso 1 1 calc R
C16 C -0.1950(3) 0.5093(3) 0.20257(18) 0.0431(7) Uani 1 1 d .
C17 C 0.1218(5) 0.3882(4) 0.2319(3) 0.0457(10) Uani 0.80 1 d PU
C17' C 0.164(2) 0.3449(18) 0.2641(12) 0.052(5) Uani 0.20 1 d PU
C18 C 0.1303(3) 0.2745(2) 0.19809(17) 0.0388(6) Uani 1 1 d .
C19 C -0.2866(3) 0.0767(2) 0.21422(17) 0.0388(6) Uani 1 1 d .
H19 H -0.1871 0.0641 0.1844 0.047 Uiso 1 1 calc R
C20 C -0.4782(3) 0.1446(3) 0.29350(18) 0.0443(7) Uani 1 1 d .
H20 H -0.5374 0.1894 0.3297 0.053 Uiso 1 1 calc R
C21 C -0.5337(3) 0.0599(3) 0.26363(19) 0.0472(7) Uani 1 1 d .
H21 H -0.6358 0.0357 0.2754 0.057 Uiso 1 1 calc R
C22 C -0.4154(4) -0.0751(2) 0.16585(18) 0.0477(7) Uani 1 1 d .
H22A H -0.4897 -0.1303 0.1975 0.057 Uiso 1 1 calc R
H22B H -0.3122 -0.1164 0.1600 0.057 Uiso 1 1 calc R
C23 C -0.4610(3) -0.0331(2) 0.08050(16) 0.0342(6) Uani 1 1 d .
C24 C -0.4850(3) 0.0833(2) 0.04609(17) 0.0389(6) Uani 1 1 d .
H24 H -0.4752 0.1402 0.0766 0.047 Uiso 1 1 calc R
C25 C -0.4766(3) -0.1158(2) 0.03318(17) 0.0395(6) Uani 1 1 d .
H25 H -0.4609 -0.1946 0.0554 0.047 Uiso 1 1 calc R
C26 C 0.2365(3) 0.6732(2) 0.06485(18) 0.0426(7) Uani 1 1 d .
H26 H 0.1923 0.6811 0.0164 0.051 Uiso 1 1 calc R
C27 C 0.3866(3) 0.6183(3) 0.15834(17) 0.0431(7) Uani 1 1 d .
H27 H 0.4673 0.5805 0.1865 0.052 Uiso 1 1 calc R
C28 C 0.2739(4) 0.6953(3) 0.18748(19) 0.0475(7) Uani 1 1 d .
H28 H 0.2629 0.7197 0.2384 0.057 Uiso 1 1 calc R
C29 C 0.0333(4) 0.8052(3) 0.1362(2) 0.0541(8) Uani 1 1 d .
H29A H 0.0256 0.8366 0.1869 0.065 Uiso 1 1 calc R
H29B H -0.0553 0.7576 0.1424 0.065 Uiso 1 1 calc R
C30 C 0.0198(3) 0.9051(2) 0.0645(2) 0.0449(7) Uani 1 1 d .
C31 C 0.0874(4) 1.0094(3) 0.0609(2) 0.0517(8) Uani 1 1 d .
H31 H 0.1463 1.0164 0.1017 0.062 Uiso 1 1 calc R
C32 C -0.0678(4) 0.8979(3) 0.0026(2) 0.0512(8) Uani 1 1 d .
H32 H -0.1141 0.8289 0.0042 0.061 Uiso 1 1 calc R
N1 N -0.0139(2) 0.39951(19) 0.29727(13) 0.0335(5) Uani 1 1 d .
N2 N -0.3221(2) 0.15484(19) 0.26254(13) 0.0351(5) Uani 1 1 d .
N3 N -0.4111(3) 0.01716(19) 0.21301(13) 0.0357(5) Uani 1 1 d .
N4 N 0.1797(3) 0.73007(19) 0.12748(15) 0.0412(6) Uani 1 1 d .
N5 N 0.3630(3) 0.60455(18) 0.08037(14) 0.0362(5) Uani 1 1 d .
O1 O 0.3152(2) 0.70002(19) 0.60706(12) 0.0503(5) Uani 1 1 d .
O2 O 0.2050(3) 0.8640(2) 0.54595(17) 0.0692(7) Uani 1 1 d .
O3 O 0.2421(2) 0.26100(19) 0.14325(13) 0.0560(6) Uani 1 1 d .
O4 O 0.0190(2) 0.20709(18) 0.22454(14) 0.0557(6) Uani 1 1 d .
O5 O -0.2222(3) 0.60094(19) 0.15475(14) 0.0636(7) Uani 1 1 d .
O6 O -0.2468(2) 0.41203(17) 0.20238(12) 0.0482(5) Uani 1 1 d .
O1W O 0.0904(4) 0.9573(3) 0.2759(2) 0.0963(9) Uani 1 1 d D
H1A H 0.112(7) 0.960(4) 0.3282(14) 0.144 Uiso 1 1 d D
H1B H 0.080(7) 1.0335(15) 0.252(3) 0.144 Uiso 1 1 d D
O2W O 0.1302(4) 1.0448(5) 0.4132(2) 0.1307(14) Uani 1 1 d D
H2A H 0.130(7) 0.974(3) 0.449(4) 0.196 Uiso 1 1 d D
H2B H 0.031(3) 1.078(5) 0.426(4) 0.196 Uiso 1 1 d D
O3W O 0.5404(3) 0.36906(18) 0.10483(13) 0.0413(5) Uani 1 1 d .
H3A H 0.585(4) 0.381(3) 0.138(2) 0.062 Uiso 1 1 d .
H3B H 0.468(4) 0.338(3) 0.132(2) 0.062 Uiso 1 1 d .
O4W O 0.7058(3) 0.5773(2) 0.00647(14) 0.0472(5) Uani 1 1 d .
H4A H 0.732(5) 0.626(3) -0.027(2) 0.071 Uiso 1 1 d .
H4B H 0.726(4) 0.590(3) 0.049(2) 0.071 Uiso 1 1 d .

loop_
_atom_site_aniso_label
_atom_site_aniso_U_11
_atom_site_aniso_U_22
_atom_site_aniso_U_33
_atom_site_aniso_U_23
_atom_site_aniso_U_13
_atom_site_aniso_U_12
Co1 0.0314(3) 0.0276(3) 0.0323(3) -0.0057(2) -0.0092(2) -0.0025(2)
Co2 0.0359(2) 0.0344(2) 0.0304(2) -0.00909(15) -0.00515(15) -0.00999(16)
C1 0.0459(16) 0.0459(16) 0.0370(16) -0.0119(13) -0.0035(13) -0.0040(14)
C2 0.0407(16) 0.0566(19) 0.0470(18) -0.0016(15) 0.0011(13) -0.0093(15)
C3 0.0461(17) 0.0504(18) 0.0546(19) -0.0059(15) -0.0079(15) -0.0214(15)
C4 0.0535(18) 0.0413(16) 0.0434(17) -0.0125(13) -0.0106(14) -0.0146(14)
C5 0.0395(14) 0.0340(14) 0.0325(14) -0.0048(11) -0.0089(11) -0.0062(12)
C6 0.0374(14) 0.0348(14) 0.0304(14) -0.0066(11) -0.0083(11) -0.0041(12)
C7 0.0415(16) 0.0467(17) 0.0446(18) -0.0250(15) -0.0050(13) -0.0146(14)
C8 0.0410(15) 0.0398(15) 0.0264(14) -0.0091(11) -0.0094(11) -0.0085(12)
C9 0.0441(15) 0.0386(15) 0.0317(14) -0.0144(12) -0.0074(12) -0.0060(12)
C10 0.0378(15) 0.0529(17) 0.0305(15) -0.0127(12) -0.0090(12) -0.0061(13)
C11 0.0519(17) 0.0429(16) 0.0312(15) -0.0046(12) -0.0172(13) -0.0134(14)
C12 0.061(2) 0.0348(16) 0.061(2) -0.0117(14) -0.0340(16) -0.0005(14)
C13 0.0455(16) 0.0428(16) 0.0567(19) -0.0157(14) -0.0244(14) -0.0001(13)
C14 0.0638(19) 0.0489(17) 0.0374(16) -0.0031(13) -0.0211(14) -0.0227(16)
C15 0.073(2) 0.0399(17) 0.059(2) -0.0042(14) -0.0371(17) -0.0151(16)
C16 0.0505(17) 0.0438(17) 0.0400(17) -0.0076(14) -0.0172(13) -0.0093(14)
C17 0.034(2) 0.056(3) 0.055(3) -0.028(2) -0.0015(19) -0.014(2)
C17' 0.048(8) 0.070(9) 0.044(8) -0.027(7) -0.020(6) 0.028(7)
C18 0.0373(15) 0.0425(16) 0.0363(16) -0.0069(12) -0.0044(13) -0.0038(13)
C19 0.0361(15) 0.0449(16) 0.0372(15) -0.0113(13) -0.0026(12) -0.0089(13)
C20 0.0383(15) 0.0569(18) 0.0424(17) -0.0226(14) -0.0042(13) -0.0024(14)
C21 0.0333(15) 0.063(2) 0.0491(18) -0.0157(15) -0.0044(13) -0.0144(14)
C22 0.065(2) 0.0371(15) 0.0475(18) -0.0142(13) -0.0159(15) -0.0109(15)
C23 0.0361(14) 0.0351(14) 0.0346(15) -0.0114(11) -0.0037(11) -0.0104(12)
C24 0.0503(16) 0.0312(14) 0.0413(16) -0.0185(12) -0.0067(13) -0.0092(13)
C25 0.0495(16) 0.0277(14) 0.0441(17) -0.0102(12) -0.0078(13) -0.0084(12)
C26 0.0481(17) 0.0409(16) 0.0403(17) -0.0096(13) -0.0092(13) -0.0019(14)
C27 0.0434(16) 0.0482(17) 0.0397(16) -0.0094(13) -0.0097(13) -0.0047(14)
C28 0.0537(18) 0.0517(18) 0.0394(17) -0.0150(14) -0.0002(14) -0.0123(15)
C29 0.0460(17) 0.0449(17) 0.064(2) -0.0106(15) 0.0124(15) -0.0006(14)
C30 0.0353(15) 0.0339(15) 0.0592(19) -0.0076(13) 0.0079(14) 0.0015(12)
C31 0.0428(16) 0.0498(18) 0.062(2) -0.0116(16) -0.0011(15) -0.0082(15)
C32 0.0469(17) 0.0332(16) 0.071(2) -0.0108(15) 0.0042(16) -0.0083(14)
N1 0.0343(11) 0.0396(12) 0.0300(12) -0.0103(10) -0.0046(9) -0.0109(10)
N2 0.0376(12) 0.0388(12) 0.0328(12) -0.0110(10) -0.0070(10) -0.0098(10)
N3 0.0418(13) 0.0371(12) 0.0328(12) -0.0114(10) -0.0083(10) -0.0101(10)
N4 0.0420(13) 0.0344(12) 0.0447(14) -0.0081(11) 0.0004(11) -0.0005(10)
N5 0.0376(12) 0.0340(12) 0.0376(13) -0.0075(10) -0.0073(10) -0.0001(10)
O1 0.0555(13) 0.0617(14) 0.0361(11) -0.0161(10) 0.0040(9) -0.0196(11)
O2 0.0501(13) 0.0672(16) 0.0937(19) -0.0376(14) 0.0000(13) 0.0066(12)
O3 0.0514(12) 0.0607(14) 0.0537(13) -0.0179(11) 0.0112(11) -0.0106(11)
O4 0.0468(12) 0.0469(12) 0.0755(15) -0.0280(11) 0.0127(11) -0.0160(10)
O5 0.0917(17) 0.0440(12) 0.0630(15) 0.0066(11) -0.0461(13) -0.0176(12)
O6 0.0588(13) 0.0407(11) 0.0525(13) -0.0014(9) -0.0308(10) -0.0170(10)
O1W 0.101(2) 0.0683(18) 0.124(3) -0.0208(18) -0.022(2) -0.0097(18)
O2W 0.103(3) 0.181(4) 0.101(3) -0.028(3) -0.010(2) 0.018(3)
O3W 0.0468(12) 0.0404(11) 0.0378(12) 0.0001(9) -0.0152(9) -0.0078(9)
O4W 0.0473(12) 0.0544(14) 0.0443(13) -0.0068(10) -0.0127(10) -0.0192(10)

loop_
_atom_type_symbol
_atom_type_description
_atom_type_scat_dispersion_real
_atom_type_scat_dispersion_imag
_atom_type_scat_source
C C 0.0033 0.0016 'International Tables Vol C Tables 4.2.6.8 and 6.1.1.4'
H H 0.0000 0.0000 'International Tables Vol C Tables 4.2.6.8 and 6.1.1.4'
N N 0.0061 0.0033 'International Tables Vol C Tables 4.2.6.8 and 6.1.1.4'
O O 0.0106 0.0060 'International Tables Vol C Tables 4.2.6.8 and 6.1.1.4'
Co Co 0.3494 0.9721 'International Tables Vol C Tables 4.2.6.8 and 6.1.1.4'

loop_
_geom_angle_atom_site_label_1
_geom_angle_atom_site_label_2
_geom_angle_atom_site_label_3
_geom_angle
_geom_angle_site_symmetry_1
_geom_angle_site_symmetry_3
O4W Co1 O4W 180.00(12) . 2_665
O4W Co1 N5 91.39(9) . .
O4W Co1 N5 88.61(9) 2_665 .
O4W Co1 N5 88.61(9) . 2_665
O4W Co1 N5 91.39(9) 2_665 2_665
N5 Co1 N5 180.00(9) . 2_665
O4W Co1 O3W 89.63(8) . 2_665
O4W Co1 O3W 90.37(8) 2_665 2_665
N5 Co1 O3W 89.90(8) . 2_665
N5 Co1 O3W 90.10(8) 2_665 2_665
O4W Co1 O3W 90.37(8) . .
O4W Co1 O3W 89.63(8) 2_665 .
N5 Co1 O3W 90.10(8) . .
N5 Co1 O3W 89.90(8) 2_665 .
O3W Co1 O3W 180.00(13) 2_665 .
O4 Co2 O1 151.57(10) . 2_566
O4 Co2 O6 102.85(9) . .
O1 Co2 O6 102.21(9) 2_566 .
O4 Co2 N2 94.95(8) . .
O1 Co2 N2 95.03(8) 2_566 .
O6 Co2 N2 97.17(8) . .
O4 Co2 N1 80.32(8) . .
O1 Co2 N1 91.24(8) 2_566 .
O6 Co2 N1 79.58(7) . .
N2 Co2 N1 173.44(8) . .
C2 C1 C6 121.4(3) . .
C2 C1 H1 119.3 . .
C6 C1 H1 119.3 . .
C3 C2 C1 120.1(3) . .
C3 C2 H2 120.0 . .
C1 C2 H2 120.0 . .
C2 C3 C4 119.4(3) . .
C2 C3 H3 120.3 . .
C4 C3 H3 120.3 . .
C3 C4 C5 121.7(3) . .
C3 C4 H4 119.2 . .
C5 C4 H4 119.2 . .
C4 C5 C6 119.2(2) . .
C4 C5 C7 117.2(2) . .
C6 C5 C7 123.5(2) . .
C1 C6 C5 118.2(2) . .
C1 C6 C8 118.5(2) . .
C5 C6 C8 123.3(2) . .
O2 C7 O1 123.5(3) . .
O2 C7 C5 120.7(3) . .
O1 C7 C5 115.6(3) . .
C13 C8 C9 118.0(2) . .
C13 C8 C6 119.4(2) . .
C9 C8 C6 122.5(2) . .
C10 C9 C8 120.8(3) . .
C10 C9 H9 119.6 . .
C8 C9 H9 119.6 . .
C9 C10 C11 121.1(3) . .
C9 C10 H10 119.4 . .
C11 C10 H10 119.4 . .
C12 C11 C10 117.6(2) . .
C12 C11 C14 120.6(3) . .
C10 C11 C14 121.8(3) . .
C11 C12 C13 121.7(3) . .
C11 C12 H12 119.2 . .
C13 C12 H12 119.2 . .
C12 C13 C8 120.7(3) . .
C12 C13 H13 119.6 . .
C8 C13 H13 119.6 . .
N1 C14 C11 116.6(2) . .
N1 C14 H14A 108.1 . .
C11 C14 H14A 108.1 . .
N1 C14 H14B 108.1 . .
C11 C14 H14B 108.1 . .
H14A C14 H14B 107.3 . .
N1 C15 C16 112.4(2) . .
N1 C15 H15A 109.1 . .
C16 C15 H15A 109.1 . .
N1 C15 H15B 109.1 . .
C16 C15 H15B 109.1 . .
H15A C15 H15B 107.9 . .
O5 C16 O6 125.4(3) . .
O5 C16 C15 118.4(2) . .
O6 C16 C15 116.1(2) . .
C17' C17 N1 89.2(15) . .
C17' C17 C18 78.2(15) . .
N1 C17 C18 113.2(3) . .
C17 C17' C18 73.0(14) . .
C17 C17' N1 62.9(13) . .
C18 C17' N1 102.2(10) . .
O3 C18 O4 125.9(3) . .
O3 C18 C17 115.6(3) . .
O4 C18 C17 118.3(3) . .
O3 C18 C17' 115.1(7) . .
O4 C18 C17' 113.8(8) . .
C17 C18 C17' 28.8(6) . .
N2 C19 N3 111.8(2) . .
N2 C19 H19 124.1 . .
N3 C19 H19 124.1 . .
C21 C20 N2 109.9(3) . .
C21 C20 H20 125.1 . .
N2 C20 H20 125.1 . .
C20 C21 N3 106.4(2) . .
C20 C21 H21 126.8 . .
N3 C21 H21 126.8 . .
N3 C22 C23 114.4(2) . .
N3 C22 H22A 108.6 . .
C23 C22 H22A 108.6 . .
N3 C22 H22B 108.6 . .
C23 C22 H22B 108.6 . .
H22A C22 H22B 107.6 . .
C24 C23 C25 118.2(2) . .
C24 C23 C22 123.5(2) . .
C25 C23 C22 118.3(2) . .
C25 C24 C23 120.5(2) 2_455 .
C25 C24 H24 119.7 2_455 .
C23 C24 H24 119.7 . .
C24 C25 C23 121.3(3) 2_455 .
C24 C25 H25 119.4 2_455 .
C23 C25 H25 119.4 . .
N5 C26 N4 111.8(3) . .
N5 C26 H26 124.1 . .
N4 C26 H26 124.1 . .
C28 C27 N5 109.5(3) . .
C28 C27 H27 125.3 . .
N5 C27 H27 125.3 . .
C27 C28 N4 106.6(3) . .
C27 C28 H28 126.7 . .
N4 C28 H28 126.7 . .
N4 C29 C30 114.7(2) . .
N4 C29 H29A 108.6 . .
C30 C29 H29A 108.6 . .
N4 C29 H29B 108.6 . .
C30 C29 H29B 108.6 . .
H29A C29 H29B 107.6 . .
C32 C30 C31 118.2(3) . .
C32 C30 C29 120.8(3) . .
C31 C30 C29 120.8(3) . .
C32 C31 C30 120.4(3) 2_575 .
C32 C31 H31 119.8 2_575 .
C30 C31 H31 119.8 . .
C31 C32 C30 121.4(3) 2_575 .
C31 C32 H32 119.3 2_575 .
C30 C32 H32 119.3 . .
C17 N1 C15 107.0(3) . .
C17 N1 C14 116.3(3) . .
C15 N1 C14 110.2(2) . .
C17 N1 C17' 27.9(6) . .
C15 N1 C17' 132.1(8) . .
C14 N1 C17' 92.4(7) . .
C17 N1 Co2 105.93(18) . .
C15 N1 Co2 102.61(15) . .
C14 N1 Co2 113.70(15) . .
C17' N1 Co2 106.0(7) . .
C19 N2 C20 105.0(2) . .
C19 N2 Co2 128.72(18) . .
C20 N2 Co2 126.26(18) . .
C19 N3 C21 106.9(2) . .
C19 N3 C22 126.9(2) . .
C21 N3 C22 126.2(2) . .
C26 N4 C28 107.1(2) . .
C26 N4 C29 127.5(3) . .
C28 N4 C29 125.0(3) . .
C26 N5 C27 105.0(2) . .
C26 N5 Co1 126.50(19) . .
C27 N5 Co1 128.45(19) . .
C7 O1 Co2 113.80(19) . 2_566
C18 O4 Co2 117.34(18) . .
C16 O6 Co2 117.63(17) . .
H1A O1W H1B 104.0(15) . .
H2A O2W H2B 103.8(15) . .
Co1 O3W H3A 121(3) . .
Co1 O3W H3B 119(3) . .
H3A O3W H3B 102(4) . .
Co1 O4W H4A 118(3) . .
Co1 O4W H4B 122(3) . .
H4A O4W H4B 108(4) . .

loop_
_geom_bond_atom_site_label_1
_geom_bond_atom_site_label_2
_geom_bond_distance
_geom_bond_site_symmetry_2
Co1 O4W 2.098(2) .
Co1 O4W 2.098(2) 2_665
Co1 N5 2.121(2) .
Co1 N5 2.121(2) 2_665
Co1 O3W 2.1314(19) 2_665
Co1 O3W 2.1314(19) .
Co2 O4 2.007(2) .
Co2 O1 2.012(2) 2_566
Co2 O6 2.0399(19) .
Co2 N2 2.067(2) .
Co2 N1 2.2127(19) .
C1 C2 1.385(4) .
C1 C6 1.394(4) .
C1 H1 0.9300 .
C2 C3 1.370(4) .
C2 H2 0.9300 .
C3 C4 1.379(4) .
C3 H3 0.9300 .
C4 C5 1.390(4) .
C4 H4 0.9300 .
C5 C6 1.403(4) .
C5 C7 1.515(4) .
C6 C8 1.489(3) .
C7 O2 1.231(4) .
C7 O1 1.261(4) .
C8 C13 1.389(4) .
C8 C9 1.400(4) .
C9 C10 1.383(4) .
C9 H9 0.9300 .
C10 C11 1.401(4) .
C10 H10 0.9300 .
C11 C12 1.379(4) .
C11 C14 1.514(4) .
C12 C13 1.389(4) .
C12 H12 0.9300 .
C13 H13 0.9300 .
C14 N1 1.482(3) .
C14 H14A 0.9700 .
C14 H14B 0.9700 .
C15 N1 1.475(4) .
C15 C16 1.517(4) .
C15 H15A 0.9700 .
C15 H15B 0.9700 .
C16 O5 1.231(3) .
C16 O6 1.264(3) .
C17 C17' 0.773(17) .
C17 N1 1.472(4) .
C17 C18 1.533(5) .
C17' C18 1.569(19) .
C17' N1 1.653(18) .
C18 O3 1.231(3) .
C18 O4 1.270(3) .
C19 N2 1.312(3) .
C19 N3 1.342(3) .
C19 H19 0.9300 .
C20 C21 1.349(4) .
C20 N2 1.368(3) .
C20 H20 0.9300 .
C21 N3 1.356(4) .
C21 H21 0.9300 .
C22 N3 1.458(3) .
C22 C23 1.506(4) .
C22 H22A 0.9700 .
C22 H22B 0.9700 .
C23 C24 1.381(4) .
C23 C25 1.388(3) .
C24 C25 1.379(4) 2_455
C24 H24 0.9300 .
C25 C24 1.379(4) 2_455
C25 H25 0.9300 .
C26 N5 1.320(4) .
C26 N4 1.341(4) .
C26 H26 0.9300 .
C27 C28 1.355(4) .
C27 N5 1.381(3) .
C27 H27 0.9300 .
C28 N4 1.363(4) .
C28 H28 0.9300 .
C29 N4 1.470(4) .
C29 C30 1.507(4) .
C29 H29A 0.9700 .
C29 H29B 0.9700 .
C30 C32 1.389(4) .
C30 C31 1.392(4) .
C31 C32 1.376(4) 2_575
C31 H31 0.9300 .
C32 C31 1.376(4) 2_575
C32 H32 0.9300 .
O1 Co2 2.012(2) 2_566
O1W H1A 0.920(10) .
O1W H1B 0.907(10) .
O2W H2A 0.918(10) .
O2W H2B 0.912(10) .
O3W H3A 0.77(4) .
O3W H3B 0.79(3) .
O4W H4A 0.73(4) .
O4W H4B 0.80(4) .

loop_
_geom_hbond_atom_site_label_D
_geom_hbond_atom_site_label_H
_geom_hbond_atom_site_label_A
_geom_hbond_distance_DH
_geom_hbond_distance_HA
_geom_hbond_distance_DA
_geom_hbond_angle_DHA
_geom_hbond_site_symmetry_A
O1W H1A O2W 0.920(10) 1.91(3) 2.752(6) 151(4) .
O2W H2A O2 0.918(10) 2.01(4) 2.849(5) 152(7) .
O3W H3B O3 0.79(3) 2.19(4) 2.900(3) 150(3) .
O1W H1B O4 0.907(10) 2.031(18) 2.918(4) 165(5) 1_565
O2W H2B O2 0.912(10) 2.091(14) 2.999(5) 173(6) 2_576
O3W H3A O6 0.77(4) 2.03(4) 2.778(3) 165(4) 1_655
O4W H4A O3 0.73(4) 2.11(4) 2.810(3) 161(4) 2_665
O4W H4B O5 0.80(4) 1.90(4) 2.701(3) 174(4) 1_655

loop_
_geom_torsion_atom_site_label_1
_geom_torsion_atom_site_label_2
_geom_torsion_atom_site_label_3
_geom_torsion_atom_site_label_4
_geom_torsion
_geom_torsion_site_symmetry_1
_geom_torsion_site_symmetry_4
C6 C1 C2 C3 -0.2(5) . .
C1 C2 C3 C4 -0.3(5) . .
C2 C3 C4 C5 0.2(5) . .
C3 C4 C5 C6 0.5(4) . .
C3 C4 C5 C7 177.2(3) . .
C2 C1 C6 C5 0.9(4) . .
C2 C1 C6 C8 -178.6(3) . .
C4 C5 C6 C1 -1.0(4) . .
C7 C5 C6 C1 -177.5(3) . .
C4 C5 C6 C8 178.5(2) . .
C7 C5 C6 C8 2.0(4) . .
C4 C5 C7 O2 77.6(3) . .
C6 C5 C7 O2 -105.9(3) . .
C4 C5 C7 O1 -99.2(3) . .
C6 C5 C7 O1 77.3(3) . .
C1 C6 C8 C13 48.5(4) . .
C5 C6 C8 C13 -131.0(3) . .
C1 C6 C8 C9 -128.3(3) . .
C5 C6 C8 C9 52.1(4) . .
C13 C8 C9 C10 -0.8(4) . .
C6 C8 C9 C10 176.0(2) . .
C8 C9 C10 C11 -1.1(4) . .
C9 C10 C11 C12 3.0(4) . .
C9 C10 C11 C14 -177.9(2) . .
C10 C11 C12 C13 -3.0(4) . .
C14 C11 C12 C13 177.9(3) . .
C11 C12 C13 C8 1.1(5) . .
C9 C8 C13 C12 0.9(4) . .
C6 C8 C13 C12 -176.1(3) . .
C12 C11 C14 N1 -98.6(3) . .
C10 C11 C14 N1 82.3(4) . .
N1 C15 C16 O5 -153.1(3) . .
N1 C15 C16 O6 30.5(4) . .
N1 C17 C17' C18 113.9(4) . .
C18 C17 C17' N1 -113.9(4) . .
C17' C17 C18 O3 -95.9(16) . .
N1 C17 C18 O3 -179.9(3) . .
C17' C17 C18 O4 88.3(16) . .
N1 C17 C18 O4 4.3(5) . .
N1 C17 C18 C17' -84.0(16) . .
C17 C17' C18 O3 98.1(14) . .
N1 C17' C18 O3 154.4(7) . .
C17 C17' C18 O4 -105.9(15) . .
N1 C17' C18 O4 -49.5(12) . .
N1 C17' C18 C17 56.4(11) . .
N2 C20 C21 N3 -0.4(3) . .
N3 C22 C23 C24 4.9(4) . .
N3 C22 C23 C25 -176.5(2) . .
C25 C23 C24 C25 0.0(4) . 2_455
C22 C23 C24 C25 178.6(3) . 2_455
C24 C23 C25 C24 0.0(4) . 2_455
C22 C23 C25 C24 -178.7(3) . 2_455
N5 C27 C28 N4 -0.1(3) . .
N4 C29 C30 C32 99.3(3) . .
N4 C29 C30 C31 -84.3(4) . .
C32 C30 C31 C32 -0.2(5) . 2_575
C29 C30 C31 C32 -176.7(3) . 2_575
C31 C30 C32 C31 0.2(5) . 2_575
C29 C30 C32 C31 176.7(3) . 2_575
C17' C17 N1 C15 156.9(16) . .
C18 C17 N1 C15 -126.3(3) . .
C17' C17 N1 C14 33.3(16) . .
C18 C17 N1 C14 110.0(3) . .
C18 C17 N1 C17' 76.8(16) . .
C17' C17 N1 Co2 -94.1(16) . .
C18 C17 N1 Co2 -17.4(4) . .
C16 C15 N1 C17 75.4(3) . .
C16 C15 N1 C14 -157.2(2) . .
C16 C15 N1 C17' 89.8(9) . .
C16 C15 N1 Co2 -35.8(3) . .
C11 C14 N1 C17 56.9(4) . .
C11 C14 N1 C15 -65.1(3) . .
C11 C14 N1 C17' 71.8(8) . .
C11 C14 N1 Co2 -179.6(2) . .
C18 C17' N1 C17 -63.5(12) . .
C17 C17' N1 C15 -30(2) . .
C18 C17' N1 C15 -93.8(12) . .
C17 C17' N1 C14 -150.5(14) . .
C18 C17' N1 C14 146.0(9) . .
C17 C17' N1 Co2 94.0(15) . .
C18 C17' N1 Co2 30.5(11) . .
O4 Co2 N1 C17 18.8(2) . .
O1 Co2 N1 C17 171.5(2) 2_566 .
O6 Co2 N1 C17 -86.3(2) . .
N2 Co2 N1 C17 -25.5(8) . .
O4 Co2 N1 C15 130.87(19) . .
O1 Co2 N1 C15 -76.42(19) 2_566 .
O6 Co2 N1 C15 25.76(18) . .
N2 Co2 N1 C15 86.6(8) . .
O4 Co2 N1 C14 -110.2(2) . .
O1 Co2 N1 C14 42.5(2) 2_566 .
O6 Co2 N1 C14 144.7(2) . .
N2 Co2 N1 C14 -154.5(7) . .
O4 Co2 N1 C17' -10.2(7) . .
O1 Co2 N1 C17' 142.5(7) 2_566 .
O6 Co2 N1 C17' -115.4(7) . .
N2 Co2 N1 C17' -54.5(10) . .
N3 C19 N2 C20 -0.3(3) . .
N3 C19 N2 Co2 -179.03(17) . .
C21 C20 N2 C19 0.4(3) . .
C21 C20 N2 Co2 179.2(2) . .
O4 Co2 N2 C19 -6.6(2) . .
O1 Co2 N2 C19 -160.0(2) 2_566 .
O6 Co2 N2 C19 97.0(2) . .
N1 Co2 N2 C19 37.1(9) . .
O4 Co2 N2 C20 174.8(2) . .
O1 Co2 N2 C20 21.5(2) 2_566 .
O6 Co2 N2 C20 -81.5(2) . .
N1 Co2 N2 C20 -141.5(7) . .
N2 C19 N3 C21 0.0(3) . .
N2 C19 N3 C22 179.4(2) . .
C20 C21 N3 C19 0.2(3) . .
C20 C21 N3 C22 -179.2(3) . .
C23 C22 N3 C19 -90.9(3) . .
C23 C22 N3 C21 88.4(3) . .
N5 C26 N4 C28 -0.7(3) . .
N5 C26 N4 C29 -173.9(2) . .
C27 C28 N4 C26 0.5(3) . .
C27 C28 N4 C29 173.9(2) . .
C30 C29 N4 C26 -56.1(4) . .
C30 C29 N4 C28 131.8(3) . .
N4 C26 N5 C27 0.6(3) . .
N4 C26 N5 Co1 -178.20(16) . .
C28 C27 N5 C26 -0.3(3) . .
C28 C27 N5 Co1 178.48(18) . .
O4W Co1 N5 C26 125.0(2) . .
O4W Co1 N5 C26 -55.0(2) 2_665 .
N5 Co1 N5 C26 0(100) 2_665 .
O3W Co1 N5 C26 35.4(2) 2_665 .
O3W Co1 N5 C26 -144.6(2) . .
O4W Co1 N5 C27 -53.5(2) . .
O4W Co1 N5 C27 126.5(2) 2_665 .
N5 Co1 N5 C27 -178(100) 2_665 .
O3W Co1 N5 C27 -143.1(2) 2_665 .
O3W Co1 N5 C27 36.9(2) . .
O2 C7 O1 Co2 -17.5(3) . 2_566
C5 C7 O1 Co2 159.24(16) . 2_566
O3 C18 O4 Co2 -161.3(2) . .
C17 C18 O4 Co2 13.9(4) . .
C17' C18 O4 Co2 45.7(8) . .
O1 Co2 O4 C18 -93.2(3) 2_566 .
O6 Co2 O4 C18 58.1(2) . .
N2 Co2 O4 C18 156.7(2) . .
N1 Co2 O4 C18 -18.7(2) . .
O5 C16 O6 Co2 178.5(3) . .
C15 C16 O6 Co2 -5.4(4) . .
O4 Co2 O6 C16 -89.8(2) . .
O1 Co2 O6 C16 76.7(2) 2_566 .
N2 Co2 O6 C16 173.4(2) . .
N1 Co2 O6 C16 -12.3(2) . .
